data_4102003
loop_
_publ_author_name
'Shuifa Qiu'
'Tao Xu'
'Juan Zhou'
'Yinlong Guo'
'Guosheng Liu'

_publ_section_title
;
 Palladium-Catalyzed Intermolecular Aminofluorination of Styrenes
;
_journal_name_full 'Journal of the American Chemical Society'
_journal_page_first 2856
_journal_page_last 2857
_journal_paper_doi 10.1021/ja909716k
_journal_volume 132
_journal_year 2010
_chemical_formula_sum 'C22 H20 F N O4 S2'
_chemical_formula_weight 445.51
_chemical_name_systematic
; 
 ? 
;
_space_group_IT_number 14
_symmetry_cell_setting monoclinic
_symmetry_space_group_name_Hall '-P 2yn'
_symmetry_space_group_name_H-M 'P 1 21/n 1'
_atom_sites_solution_hydrogens geom
_atom_sites_solution_primary direct
_atom_sites_solution_secondary difmap
_audit_creation_method SHELXL-97
_cell_angle_alpha 90.00
_cell_angle_beta 96.397(5)
_cell_angle_gamma 90.00
_cell_formula_units_Z 8
_cell_length_a 17.108(4)
_cell_length_b 8.685(2)
_cell_length_c 27.413(6)
_cell_measurement_reflns_used 2477
_cell_measurement_temperature 293(2)
_cell_measurement_theta_max 47.608
_cell_measurement_theta_min 4.844
_cell_volume 4047.7(16)
_computing_cell_refinement 'Bruker SMART'
_computing_data_collection 'Bruker SMART'
_computing_data_reduction 'Bruker SHELXTL'
_computing_molecular_graphics 'Bruker SHELXTL'
_computing_publication_material 'Bruker SHELXTL'
_computing_structure_refinement 'SHELXL-97 (Sheldrick, 1997)'
_computing_structure_solution 'SHELXS-97 (Sheldrick, 1990)'
_diffrn_ambient_temperature 293(2)
_diffrn_measured_fraction_theta_full 0.998
_diffrn_measured_fraction_theta_max 0.998
_diffrn_measurement_device_type 'CCD area detector'
_diffrn_measurement_method 'phi and omega scans'
_diffrn_radiation_monochromator graphite
_diffrn_radiation_source 'fine-focus sealed tube'
_diffrn_radiation_type MoK\a
_diffrn_radiation_wavelength 0.71073
_diffrn_reflns_av_R_equivalents 0.0815
_diffrn_reflns_av_sigmaI/netI 0.1031
_diffrn_reflns_limit_h_max 19
_diffrn_reflns_limit_h_min -20
_diffrn_reflns_limit_k_max 10
_diffrn_reflns_limit_k_min -10
_diffrn_reflns_limit_l_max 33
_diffrn_reflns_limit_l_min -19
_diffrn_reflns_number 20651
_diffrn_reflns_theta_full 25.50
_diffrn_reflns_theta_max 25.50
_diffrn_reflns_theta_min 1.48
_exptl_absorpt_coefficient_mu 0.302
_exptl_absorpt_correction_T_max 1.00000
_exptl_absorpt_correction_T_min 0.76100
_exptl_absorpt_correction_type empirical
_exptl_absorpt_process_details sadabs
_exptl_crystal_colour colorless
_exptl_crystal_density_diffrn 1.462
_exptl_crystal_density_method 'not measured'
_exptl_crystal_description prismatic
_exptl_crystal_F_000 1856
_exptl_crystal_size_max 0.304
_exptl_crystal_size_mid 0.096
_exptl_crystal_size_min 0.093
_refine_diff_density_max 0.475
_refine_diff_density_min -0.266
_refine_diff_density_rms 0.060
_refine_ls_extinction_method none
_refine_ls_goodness_of_fit_ref 0.814
_refine_ls_hydrogen_treatment constr
_refine_ls_matrix_type full
_refine_ls_number_parameters 541
_refine_ls_number_reflns 7538
_refine_ls_number_restraints 0
_refine_ls_restrained_S_all 0.814
_refine_ls_R_factor_all 0.1060
_refine_ls_R_factor_gt 0.0526
_refine_ls_shift/su_max 0.003
_refine_ls_shift/su_mean 0.000
_refine_ls_structure_factor_coef Fsqd
_refine_ls_weighting_details 'calc w=1/[\s^2^(Fo^2^)+(0.0411P)^2^+0.0000P] where P=(Fo^2^+2Fc^2^)/3'
_refine_ls_weighting_scheme calc
_refine_ls_wR_factor_gt 0.1017
_refine_ls_wR_factor_ref 0.1150
_reflns_number_gt 3805
_reflns_number_total 7538
_reflns_threshold_expression >2sigma(I)
_cod_data_source_file ja909716k_si_004.cif
_cod_data_source_block cd29409
_cod_original_cell_volume 4047.9(16)
_cod_database_code 4102003

loop_
_symmetry_equiv_pos_as_xyz
'x, y, z'
'-x+1/2, y+1/2, -z+1/2'
'-x, -y, -z'
'x-1/2, -y-1/2, z-1/2'

loop_
_atom_site_label
_atom_site_type_symbol
_atom_site_fract_x
_atom_site_fract_y
_atom_site_fract_z
_atom_site_U_iso_or_equiv
_atom_site_adp_type
_atom_site_occupancy
_atom_site_symmetry_multiplicity
_atom_site_calc_flag
_atom_site_refinement_flags
_atom_site_disorder_assembly
_atom_site_disorder_group
S1 S 0.57545(5) 0.35372(10) 0.17460(3) 0.0419(2) Uani 1 1 d . . .
S2 S 0.69603(5) 0.34620(10) 0.10656(4) 0.0454(2) Uani 1 1 d . . .
S3 S 0.15222(5) 0.21497(11) 0.11116(4) 0.0503(3) Uani 1 1 d . . .
S4 S -0.01706(5) 0.17057(11) 0.11481(4) 0.0539(3) Uani 1 1 d . . .
F1 F 0.54874(11) 0.0757(2) 0.04859(8) 0.0727(7) Uani 1 1 d . . .
F2 F 0.11209(13) -0.1096(2) 0.18556(8) 0.0752(7) Uani 1 1 d . . .
N1 N 0.60145(13) 0.3472(3) 0.11719(9) 0.0376(7) Uani 1 1 d . . .
N2 N 0.07524(14) 0.1868(3) 0.14289(10) 0.0427(7) Uani 1 1 d . . .
O1 O 0.49263(12) 0.3359(2) 0.16799(8) 0.0494(6) Uani 1 1 d . . .
O2 O 0.62233(13) 0.2454(3) 0.20388(8) 0.0514(6) Uani 1 1 d . . .
O3 O 0.70135(13) 0.4398(3) 0.06402(9) 0.0563(7) Uani 1 1 d . . .
O4 O 0.73996(12) 0.3868(3) 0.15177(9) 0.0546(7) Uani 1 1 d . . .
O5 O 0.21744(12) 0.2316(3) 0.14827(9) 0.0645(8) Uani 1 1 d . . .
O6 O 0.15344(16) 0.0978(3) 0.07500(10) 0.0731(8) Uani 1 1 d . . .
O7 O -0.06511(13) 0.2653(3) 0.14132(11) 0.0767(9) Uani 1 1 d . . .
O8 O -0.01038(15) 0.2006(3) 0.06450(10) 0.0763(9) Uani 1 1 d . . .
C1 C 0.53926(18) 0.3331(3) 0.07368(12) 0.0395(8) Uani 1 1 d . . .
H1 H 0.5674 0.3395 0.0445 0.047 Uiso 1 1 calc R . .
C2 C 0.50016(18) 0.1748(4) 0.07157(14) 0.0498(10) Uani 1 1 d . . .
H2 H 0.4956 0.1383 0.1050 0.060 Uiso 1 1 calc R . .
C3 C 0.4207(2) 0.1766(4) 0.04269(14) 0.0584(11) Uani 1 1 d . . .
H3A H 0.3976 0.0746 0.0427 0.070 Uiso 1 1 calc R . .
H3B H 0.4257 0.2050 0.0090 0.070 Uiso 1 1 calc R . .
C4 C 0.3682(2) 0.2895(4) 0.06462(15) 0.0618(11) Uani 1 1 d . . .
H4A H 0.3172 0.2910 0.0452 0.074 Uiso 1 1 calc R . .
H4B H 0.3605 0.2568 0.0976 0.074 Uiso 1 1 calc R . .
C5 C 0.4024(2) 0.4485(4) 0.06650(12) 0.0456(9) Uani 1 1 d . . .
C6 C 0.48324(19) 0.4693(4) 0.07042(12) 0.0404(8) Uani 1 1 d . . .
C7 C 0.5138(2) 0.6162(4) 0.06931(13) 0.0531(10) Uani 1 1 d . . .
H7 H 0.5679 0.6299 0.0706 0.064 Uiso 1 1 calc R . .
C8 C 0.4648(3) 0.7432(5) 0.06629(15) 0.0680(12) Uani 1 1 d . . .
H8 H 0.4860 0.8418 0.0658 0.082 Uiso 1 1 calc R . .
C9 C 0.3858(3) 0.7235(5) 0.06400(16) 0.0742(13) Uani 1 1 d . . .
H9 H 0.3527 0.8086 0.0628 0.089 Uiso 1 1 calc R . .
C10 C 0.3550(2) 0.5780(5) 0.06341(14) 0.0630(11) Uani 1 1 d . . .
H10 H 0.3007 0.5659 0.0609 0.076 Uiso 1 1 calc R . .
C11 C 0.59768(18) 0.5394(4) 0.19735(12) 0.0414(9) Uani 1 1 d . . .
C12 C 0.5428(2) 0.6558(4) 0.18752(13) 0.0497(9) Uani 1 1 d . . .
H12 H 0.4955 0.6361 0.1684 0.060 Uiso 1 1 calc R . .
C13 C 0.5588(2) 0.8002(4) 0.20622(15) 0.0614(11) Uani 1 1 d . . .
H13 H 0.5232 0.8799 0.1986 0.074 Uiso 1 1 calc R . .
C14 C 0.6269(3) 0.8278(5) 0.23603(16) 0.0682(12) Uani 1 1 d . . .
H14 H 0.6368 0.9257 0.2490 0.082 Uiso 1 1 calc R . .
C15 C 0.6807(2) 0.7122(5) 0.24700(14) 0.0650(11) Uani 1 1 d . . .
H15 H 0.7267 0.7314 0.2674 0.078 Uiso 1 1 calc R . .
C16 C 0.6660(2) 0.5680(4) 0.22758(13) 0.0540(10) Uani 1 1 d . . .
H16 H 0.7024 0.4893 0.2348 0.065 Uiso 1 1 calc R . .
C17 C 0.71536(19) 0.1539(4) 0.09124(13) 0.0461(9) Uani 1 1 d . . .
C18 C 0.7009(2) 0.0354(4) 0.12247(14) 0.0579(10) Uani 1 1 d . . .
H18 H 0.6820 0.0564 0.1523 0.070 Uiso 1 1 calc R . .
C19 C 0.7147(2) -0.1147(5) 0.10911(16) 0.0674(12) Uani 1 1 d . . .
H19 H 0.7049 -0.1954 0.1299 0.081 Uiso 1 1 calc R . .
C20 C 0.7428(2) -0.1445(5) 0.06488(18) 0.0687(12) Uani 1 1 d . . .
H20 H 0.7518 -0.2456 0.0559 0.082 Uiso 1 1 calc R . .
C21 C 0.7576(2) -0.0266(5) 0.03417(16) 0.0709(12) Uani 1 1 d . . .
H21 H 0.7773 -0.0480 0.0046 0.085 Uiso 1 1 calc R . .
C22 C 0.7434(2) 0.1241(5) 0.04665(15) 0.0601(11) Uani 1 1 d . . .
H22 H 0.7525 0.2043 0.0255 0.072 Uiso 1 1 calc R . .
C23 C 0.08627(19) 0.1553(4) 0.19687(12) 0.0409(8) Uani 1 1 d . . .
H23 H 0.0348 0.1203 0.2050 0.049 Uiso 1 1 calc R . .
C24 C 0.1423(2) 0.0213(4) 0.21056(13) 0.0502(10) Uani 1 1 d . . .
H24 H 0.1939 0.0454 0.2002 0.060 Uiso 1 1 calc R . .
C25 C 0.1513(2) -0.0065(4) 0.26474(13) 0.0583(11) Uani 1 1 d . . .
H25A H 0.1839 -0.0964 0.2725 0.070 Uiso 1 1 calc R . .
H25B H 0.1002 -0.0249 0.2758 0.070 Uiso 1 1 calc R . .
C26 C 0.1889(2) 0.1333(4) 0.29020(14) 0.0600(11) Uani 1 1 d . . .
H26A H 0.1876 0.1218 0.3253 0.072 Uiso 1 1 calc R . .
H26B H 0.2436 0.1374 0.2841 0.072 Uiso 1 1 calc R . .
C27 C 0.15017(18) 0.2832(4) 0.27417(13) 0.0455(9) Uani 1 1 d . . .
C28 C 0.10551(18) 0.2972(4) 0.22874(12) 0.0404(8) Uani 1 1 d . . .
C29 C 0.07092(19) 0.4392(4) 0.21531(13) 0.0463(9) Uani 1 1 d . . .
H29 H 0.0403 0.4481 0.1852 0.056 Uiso 1 1 calc R . .
C30 C 0.0810(2) 0.5654(4) 0.24530(15) 0.0577(11) Uani 1 1 d . . .
H30 H 0.0584 0.6593 0.2354 0.069 Uiso 1 1 calc R . .
C31 C 0.1248(2) 0.5515(5) 0.29019(15) 0.0607(11) Uani 1 1 d . . .
H31 H 0.1315 0.6358 0.3112 0.073 Uiso 1 1 calc R . .
C32 C 0.1589(2) 0.4127(5) 0.30404(14) 0.0574(10) Uani 1 1 d . . .
H32 H 0.1888 0.4052 0.3344 0.069 Uiso 1 1 calc R . .
C33 C 0.13843(19) 0.3958(4) 0.08190(13) 0.0459(9) Uani 1 1 d . . .
C34 C 0.1221(2) 0.4043(4) 0.03181(14) 0.0619(11) Uani 1 1 d . . .
H34 H 0.1137 0.3153 0.0131 0.074 Uiso 1 1 calc R . .
C35 C 0.1183(2) 0.5476(5) 0.00971(15) 0.0696(12) Uani 1 1 d . . .
H35 H 0.1064 0.5547 -0.0242 0.084 Uiso 1 1 calc R . .
C36 C 0.1316(2) 0.6776(4) 0.03648(15) 0.0570(10) Uani 1 1 d . . .
H36 H 0.1289 0.7730 0.0210 0.068 Uiso 1 1 calc R . .
C37 C 0.1491(2) 0.6690(4) 0.08652(15) 0.0571(10) Uani 1 1 d . . .
H37 H 0.1581 0.7582 0.1051 0.069 Uiso 1 1 calc R . .
C38 C 0.15323(19) 0.5271(4) 0.10884(14) 0.0532(10) Uani 1 1 d . . .
H38 H 0.1662 0.5203 0.1426 0.064 Uiso 1 1 calc R . .
C39 C -0.04404(19) -0.0212(4) 0.12276(13) 0.0444(9) Uani 1 1 d . . .
C40 C -0.0231(2) -0.1329(5) 0.09143(15) 0.0581(11) Uani 1 1 d . . .
H40 H 0.0053 -0.1075 0.0656 0.070 Uiso 1 1 calc R . .
C41 C -0.0448(2) -0.2839(5) 0.09871(18) 0.0708(13) Uani 1 1 d . . .
H41 H -0.0315 -0.3599 0.0772 0.085 Uiso 1 1 calc R . .
C42 C -0.0857(2) -0.3230(5) 0.13707(19) 0.0723(13) Uani 1 1 d . . .
H42 H -0.0991 -0.4252 0.1420 0.087 Uiso 1 1 calc R . .
C43 C -0.1067(2) -0.2116(6) 0.16805(16) 0.0733(13) Uani 1 1 d . . .
H43 H -0.1347 -0.2376 0.1941 0.088 Uiso 1 1 calc R . .
C44 C -0.0864(2) -0.0608(5) 0.16084(15) 0.0603(11) Uani 1 1 d . . .
H44 H -0.1014 0.0152 0.1818 0.072 Uiso 1 1 calc R . .

loop_
_atom_site_aniso_label
_atom_site_aniso_U_11
_atom_site_aniso_U_22
_atom_site_aniso_U_33
_atom_site_aniso_U_23
_atom_site_aniso_U_13
_atom_site_aniso_U_12
S1 0.0444(5) 0.0413(5) 0.0406(5) 0.0000(4) 0.0066(4) -0.0022(4)
S2 0.0420(5) 0.0445(6) 0.0502(6) -0.0008(5) 0.0076(5) -0.0024(4)
S3 0.0529(6) 0.0498(6) 0.0491(6) 0.0095(5) 0.0098(5) 0.0082(5)
S4 0.0469(6) 0.0461(6) 0.0650(7) 0.0042(5) -0.0100(5) 0.0015(5)
F1 0.0652(14) 0.0448(13) 0.1047(19) -0.0273(12) -0.0048(13) 0.0072(11)
F2 0.1088(18) 0.0420(14) 0.0701(16) -0.0038(11) -0.0109(14) 0.0123(12)
N1 0.0316(14) 0.0443(17) 0.0367(17) -0.0009(13) 0.0025(13) 0.0000(12)
N2 0.0406(16) 0.0480(18) 0.0393(18) 0.0052(13) 0.0041(14) 0.0021(13)
O1 0.0405(13) 0.0621(16) 0.0472(15) -0.0040(12) 0.0126(12) -0.0102(12)
O2 0.0636(15) 0.0466(15) 0.0437(15) 0.0085(12) 0.0050(12) 0.0087(12)
O3 0.0599(15) 0.0536(16) 0.0576(17) 0.0138(13) 0.0163(13) -0.0055(13)
O4 0.0412(13) 0.0635(17) 0.0568(17) -0.0119(13) -0.0046(13) -0.0053(12)
O5 0.0373(13) 0.087(2) 0.0670(18) 0.0292(15) -0.0011(13) 0.0041(13)
O6 0.116(2) 0.0464(17) 0.0619(19) -0.0033(14) 0.0311(17) 0.0170(15)
O7 0.0463(15) 0.0541(18) 0.128(3) -0.0221(17) 0.0012(16) 0.0114(13)
O8 0.0838(19) 0.084(2) 0.0553(19) 0.0245(15) -0.0173(15) -0.0155(16)
C1 0.045(2) 0.036(2) 0.037(2) -0.0005(16) 0.0022(16) -0.0003(16)
C2 0.042(2) 0.040(2) 0.067(3) -0.0144(19) 0.0015(19) 0.0001(17)
C3 0.056(2) 0.048(2) 0.070(3) -0.010(2) 0.001(2) -0.0054(19)
C4 0.048(2) 0.063(3) 0.074(3) 0.000(2) 0.003(2) -0.008(2)
C5 0.047(2) 0.046(2) 0.043(2) 0.0018(17) 0.0050(18) 0.0068(18)
C6 0.047(2) 0.036(2) 0.038(2) 0.0024(16) 0.0058(17) 0.0041(16)
C7 0.061(2) 0.041(2) 0.058(3) 0.0094(19) 0.007(2) 0.0007(19)
C8 0.089(3) 0.041(3) 0.073(3) 0.013(2) 0.006(3) 0.006(2)
C9 0.086(3) 0.056(3) 0.081(3) 0.011(2) 0.013(3) 0.033(3)
C10 0.059(3) 0.066(3) 0.065(3) 0.008(2) 0.009(2) 0.014(2)
C11 0.038(2) 0.046(2) 0.040(2) -0.0038(17) 0.0066(17) -0.0012(17)
C12 0.046(2) 0.057(3) 0.047(2) -0.011(2) 0.0083(18) 0.0043(19)
C13 0.065(3) 0.054(3) 0.066(3) -0.007(2) 0.013(2) 0.012(2)
C14 0.086(3) 0.052(3) 0.071(3) -0.021(2) 0.026(3) -0.011(2)
C15 0.069(3) 0.061(3) 0.064(3) -0.018(2) 0.001(2) -0.012(2)
C16 0.053(2) 0.052(3) 0.056(3) -0.004(2) 0.002(2) 0.0021(19)
C17 0.043(2) 0.050(2) 0.047(2) -0.0020(19) 0.0069(18) 0.0081(17)
C18 0.063(3) 0.053(3) 0.059(3) 0.000(2) 0.008(2) 0.012(2)
C19 0.074(3) 0.056(3) 0.073(3) 0.005(2) 0.011(3) 0.014(2)
C20 0.061(3) 0.057(3) 0.086(4) -0.015(3) -0.003(3) 0.013(2)
C21 0.069(3) 0.076(3) 0.070(3) -0.021(3) 0.017(2) 0.008(2)
C22 0.055(2) 0.068(3) 0.060(3) -0.001(2) 0.018(2) -0.003(2)
C23 0.044(2) 0.039(2) 0.040(2) 0.0061(17) 0.0074(17) -0.0010(16)
C24 0.062(2) 0.037(2) 0.052(3) 0.0097(19) 0.008(2) 0.0064(18)
C25 0.063(3) 0.056(3) 0.056(3) 0.020(2) 0.008(2) 0.015(2)
C26 0.062(2) 0.067(3) 0.050(3) 0.011(2) 0.001(2) 0.003(2)
C27 0.037(2) 0.054(2) 0.046(2) 0.0057(19) 0.0058(18) -0.0043(17)
C28 0.0358(19) 0.041(2) 0.046(2) 0.0042(17) 0.0103(17) -0.0037(16)
C29 0.051(2) 0.042(2) 0.046(2) 0.0070(18) 0.0046(18) -0.0036(17)
C30 0.065(3) 0.033(2) 0.076(3) 0.000(2) 0.013(2) -0.0049(19)
C31 0.066(3) 0.053(3) 0.064(3) -0.016(2) 0.011(2) -0.013(2)
C32 0.055(2) 0.070(3) 0.047(2) -0.006(2) 0.001(2) -0.010(2)
C33 0.043(2) 0.051(2) 0.043(2) 0.0038(18) 0.0048(18) -0.0002(17)
C34 0.084(3) 0.055(3) 0.044(3) 0.000(2) -0.003(2) -0.007(2)
C35 0.093(3) 0.061(3) 0.055(3) 0.017(2) 0.007(2) 0.000(2)
C36 0.058(2) 0.051(3) 0.062(3) 0.017(2) 0.010(2) 0.005(2)
C37 0.060(2) 0.045(3) 0.069(3) -0.004(2) 0.016(2) -0.0064(19)
C38 0.052(2) 0.057(3) 0.050(2) 0.000(2) 0.0059(19) -0.004(2)
C39 0.041(2) 0.046(2) 0.044(2) -0.0069(18) -0.0024(18) 0.0024(17)
C40 0.051(2) 0.059(3) 0.064(3) -0.010(2) 0.008(2) 0.000(2)
C41 0.062(3) 0.052(3) 0.096(4) -0.023(3) -0.005(3) 0.005(2)
C42 0.062(3) 0.055(3) 0.095(4) 0.012(3) -0.015(3) -0.006(2)
C43 0.072(3) 0.078(3) 0.068(3) 0.011(3) 0.000(2) -0.017(3)
C44 0.056(2) 0.063(3) 0.061(3) -0.005(2) 0.004(2) -0.007(2)

loop_
_atom_type_symbol
_atom_type_description
_atom_type_scat_dispersion_real
_atom_type_scat_dispersion_imag
_atom_type_scat_source
C C 0.0033 0.0016 'International Tables Vol C Tables 4.2.6.8 and 6.1.1.4'
H H 0.0000 0.0000 'International Tables Vol C Tables 4.2.6.8 and 6.1.1.4'
N N 0.0061 0.0033 'International Tables Vol C Tables 4.2.6.8 and 6.1.1.4'
O O 0.0106 0.0060 'International Tables Vol C Tables 4.2.6.8 and 6.1.1.4'
F F 0.0171 0.0103 'International Tables Vol C Tables 4.2.6.8 and 6.1.1.4'
S S 0.1246 0.1234 'International Tables Vol C Tables 4.2.6.8 and 6.1.1.4'

loop_
_geom_angle_atom_site_label_1
_geom_angle_atom_site_label_2
_geom_angle_atom_site_label_3
_geom_angle
_geom_angle_site_symmetry_1
_geom_angle_site_symmetry_3
_geom_angle_publ_flag
O1 S1 O2 119.48(14) . . ?
O1 S1 N1 103.98(13) . . ?
O2 S1 N1 108.29(13) . . ?
O1 S1 C11 108.66(15) . . ?
O2 S1 C11 108.68(15) . . ?
N1 S1 C11 107.08(14) . . ?
O4 S2 O3 119.61(15) . . ?
O4 S2 N1 105.91(14) . . ?
O3 S2 N1 106.79(14) . . ?
O4 S2 C17 110.35(15) . . ?
O3 S2 C17 108.25(17) . . ?
N1 S2 C17 104.89(15) . . ?
O6 S3 O5 119.78(17) . . ?
O6 S3 N2 109.33(16) . . ?
O5 S3 N2 103.98(14) . . ?
O6 S3 C33 109.32(17) . . ?
O5 S3 C33 106.69(16) . . ?
N2 S3 C33 107.00(14) . . ?
O7 S4 O8 120.32(18) . . ?
O7 S4 N2 106.53(15) . . ?
O8 S4 N2 104.81(15) . . ?
O7 S4 C39 108.19(18) . . ?
O8 S4 C39 110.28(17) . . ?
N2 S4 C39 105.66(14) . . ?
C1 N1 S2 118.1(2) . . ?
C1 N1 S1 120.27(19) . . ?
S2 N1 S1 121.58(15) . . ?
C23 N2 S3 121.4(2) . . ?
C23 N2 S4 116.5(2) . . ?
S3 N2 S4 121.76(17) . . ?
N1 C1 C6 111.6(3) . . ?
N1 C1 C2 111.7(3) . . ?
C6 C1 C2 115.3(3) . . ?
N1 C1 H1 105.8 . . ?
C6 C1 H1 105.8 . . ?
C2 C1 H1 105.8 . . ?
F1 C2 C3 108.7(3) . . ?
F1 C2 C1 107.0(3) . . ?
C3 C2 C1 112.3(3) . . ?
F1 C2 H2 109.6 . . ?
C3 C2 H2 109.6 . . ?
C1 C2 H2 109.6 . . ?
C2 C3 C4 110.2(3) . . ?
C2 C3 H3A 109.6 . . ?
C4 C3 H3A 109.6 . . ?
C2 C3 H3B 109.6 . . ?
C4 C3 H3B 109.6 . . ?
H3A C3 H3B 108.1 . . ?
C5 C4 C3 111.5(3) . . ?
C5 C4 H4A 109.3 . . ?
C3 C4 H4A 109.3 . . ?
C5 C4 H4B 109.3 . . ?
C3 C4 H4B 109.3 . . ?
H4A C4 H4B 108.0 . . ?
C10 C5 C6 118.2(3) . . ?
C10 C5 C4 121.5(3) . . ?
C6 C5 C4 120.3(3) . . ?
C7 C6 C5 119.7(3) . . ?
C7 C6 C1 118.9(3) . . ?
C5 C6 C1 121.4(3) . . ?
C6 C7 C8 120.7(3) . . ?
C6 C7 H7 119.6 . . ?
C8 C7 H7 119.6 . . ?
C9 C8 C7 119.7(4) . . ?
C9 C8 H8 120.1 . . ?
C7 C8 H8 120.1 . . ?
C8 C9 C10 119.9(4) . . ?
C8 C9 H9 120.1 . . ?
C10 C9 H9 120.1 . . ?
C9 C10 C5 121.8(4) . . ?
C9 C10 H10 119.1 . . ?
C5 C10 H10 119.1 . . ?
C16 C11 C12 119.8(3) . . ?
C16 C11 S1 121.0(3) . . ?
C12 C11 S1 119.1(3) . . ?
C13 C12 C11 119.5(3) . . ?
C13 C12 H12 120.3 . . ?
C11 C12 H12 120.3 . . ?
C14 C13 C12 120.3(4) . . ?
C14 C13 H13 119.8 . . ?
C12 C13 H13 119.8 . . ?
C13 C14 C15 120.6(4) . . ?
C13 C14 H14 119.7 . . ?
C15 C14 H14 119.7 . . ?
C16 C15 C14 119.6(4) . . ?
C16 C15 H15 120.2 . . ?
C14 C15 H15 120.2 . . ?
C15 C16 C11 120.2(4) . . ?
C15 C16 H16 119.9 . . ?
C11 C16 H16 119.9 . . ?
C18 C17 C22 120.8(3) . . ?
C18 C17 S2 120.5(3) . . ?
C22 C17 S2 118.6(3) . . ?
C17 C18 C19 119.5(4) . . ?
C17 C18 H18 120.3 . . ?
C19 C18 H18 120.3 . . ?
C20 C19 C18 119.8(4) . . ?
C20 C19 H19 120.1 . . ?
C18 C19 H19 120.1 . . ?
C21 C20 C19 120.5(4) . . ?
C21 C20 H20 119.8 . . ?
C19 C20 H20 119.8 . . ?
C20 C21 C22 120.5(4) . . ?
C20 C21 H21 119.7 . . ?
C22 C21 H21 119.7 . . ?
C21 C22 C17 118.8(4) . . ?
C21 C22 H22 120.6 . . ?
C17 C22 H22 120.6 . . ?
N2 C23 C28 114.5(3) . . ?
N2 C23 C24 112.9(3) . . ?
C28 C23 C24 112.6(3) . . ?
N2 C23 H23 105.3 . . ?
C28 C23 H23 105.3 . . ?
C24 C23 H23 105.3 . . ?
F2 C24 C25 110.3(3) . . ?
F2 C24 C23 108.1(3) . . ?
C25 C24 C23 111.0(3) . . ?
F2 C24 H24 109.1 . . ?
C25 C24 H24 109.1 . . ?
C23 C24 H24 109.1 . . ?
C24 C25 C26 108.7(3) . . ?
C24 C25 H25A 109.9 . . ?
C26 C25 H25A 109.9 . . ?
C24 C25 H25B 109.9 . . ?
C26 C25 H25B 109.9 . . ?
H25A C25 H25B 108.3 . . ?
C27 C26 C25 114.2(3) . . ?
C27 C26 H26A 108.7 . . ?
C25 C26 H26A 108.7 . . ?
C27 C26 H26B 108.7 . . ?
C25 C26 H26B 108.7 . . ?
H26A C26 H26B 107.6 . . ?
C32 C27 C28 118.0(3) . . ?
C32 C27 C26 120.9(3) . . ?
C28 C27 C26 121.1(3) . . ?
C27 C28 C29 119.1(3) . . ?
C27 C28 C23 120.3(3) . . ?
C29 C28 C23 120.2(3) . . ?
C30 C29 C28 121.8(3) . . ?
C30 C29 H29 119.1 . . ?
C28 C29 H29 119.1 . . ?
C29 C30 C31 119.1(4) . . ?
C29 C30 H30 120.4 . . ?
C31 C30 H30 120.4 . . ?
C30 C31 C32 119.8(4) . . ?
C30 C31 H31 120.1 . . ?
C32 C31 H31 120.1 . . ?
C31 C32 C27 122.2(4) . . ?
C31 C32 H32 118.9 . . ?
C27 C32 H32 118.9 . . ?
C38 C33 C34 120.0(3) . . ?
C38 C33 S3 119.3(3) . . ?
C34 C33 S3 120.3(3) . . ?
C33 C34 C35 118.8(4) . . ?
C33 C34 H34 120.6 . . ?
C35 C34 H34 120.6 . . ?
C36 C35 C34 121.1(4) . . ?
C36 C35 H35 119.4 . . ?
C34 C35 H35 119.4 . . ?
C35 C36 C37 120.1(4) . . ?
C35 C36 H36 119.9 . . ?
C37 C36 H36 119.9 . . ?
C36 C37 C38 119.2(4) . . ?
C36 C37 H37 120.4 . . ?
C38 C37 H37 120.4 . . ?
C33 C38 C37 120.7(4) . . ?
C33 C38 H38 119.6 . . ?
C37 C38 H38 119.6 . . ?
C40 C39 C44 119.6(4) . . ?
C40 C39 S4 120.4(3) . . ?
C44 C39 S4 120.0(3) . . ?
C39 C40 C41 119.2(4) . . ?
C39 C40 H40 120.4 . . ?
C41 C40 H40 120.4 . . ?
C42 C41 C40 120.9(4) . . ?
C42 C41 H41 119.5 . . ?
C40 C41 H41 119.5 . . ?
C43 C42 C41 119.7(4) . . ?
C43 C42 H42 120.1 . . ?
C41 C42 H42 120.1 . . ?
C42 C43 C44 119.9(4) . . ?
C42 C43 H43 120.0 . . ?
C44 C43 H43 120.0 . . ?
C43 C44 C39 120.6(4) . . ?
C43 C44 H44 119.7 . . ?
C39 C44 H44 119.7 . . ?

loop_
_geom_bond_atom_site_label_1
_geom_bond_atom_site_label_2
_geom_bond_distance
_geom_bond_site_symmetry_2
_geom_bond_publ_flag
S1 O1 1.417(2) . ?
S1 O2 1.424(2) . ?
S1 N1 1.683(3) . ?
S1 C11 1.755(3) . ?
S2 O4 1.420(2) . ?
S2 O3 1.433(2) . ?
S2 N1 1.676(2) . ?
S2 C17 1.762(3) . ?
S3 O6 1.422(3) . ?
S3 O5 1.431(2) . ?
S3 N2 1.675(3) . ?
S3 C33 1.767(4) . ?
S4 O7 1.419(3) . ?
S4 O8 1.420(3) . ?
S4 N2 1.684(3) . ?
S4 C39 1.748(4) . ?
F1 C2 1.395(4) . ?
F2 C24 1.397(4) . ?
N1 C1 1.512(4) . ?
N2 C23 1.496(4) . ?
C1 C6 1.518(4) . ?
C1 C2 1.528(4) . ?
C1 H1 0.9800 . ?
C2 C3 1.495(4) . ?
C2 H2 0.9800 . ?
C3 C4 1.500(4) . ?
C3 H3A 0.9700 . ?
C3 H3B 0.9700 . ?
C4 C5 1.499(5) . ?
C4 H4A 0.9700 . ?
C4 H4B 0.9700 . ?
C5 C10 1.384(5) . ?
C5 C6 1.387(4) . ?
C6 C7 1.381(4) . ?
C7 C8 1.381(5) . ?
C7 H7 0.9300 . ?
C8 C9 1.357(5) . ?
C8 H8 0.9300 . ?
C9 C10 1.368(5) . ?
C9 H9 0.9300 . ?
C10 H10 0.9300 . ?
C11 C16 1.378(4) . ?
C11 C12 1.386(4) . ?
C12 C13 1.371(5) . ?
C12 H12 0.9300 . ?
C13 C14 1.367(5) . ?
C13 H13 0.9300 . ?
C14 C15 1.372(5) . ?
C14 H14 0.9300 . ?
C15 C16 1.373(5) . ?
C15 H15 0.9300 . ?
C16 H16 0.9300 . ?
C17 C18 1.378(5) . ?
C17 C22 1.386(5) . ?
C18 C19 1.381(5) . ?
C18 H18 0.9300 . ?
C19 C20 1.378(5) . ?
C19 H19 0.9300 . ?
C20 C21 1.367(5) . ?
C20 H20 0.9300 . ?
C21 C22 1.381(5) . ?
C21 H21 0.9300 . ?
C22 H22 0.9300 . ?
C23 C28 1.525(4) . ?
C23 C24 1.528(4) . ?
C23 H23 0.9800 . ?
C24 C25 1.496(4) . ?
C24 H24 0.9800 . ?
C25 C26 1.508(5) . ?
C25 H25A 0.9700 . ?
C25 H25B 0.9700 . ?
C26 C27 1.504(5) . ?
C26 H26A 0.9700 . ?
C26 H26B 0.9700 . ?
C27 C32 1.390(5) . ?
C27 C28 1.392(4) . ?
C28 C29 1.399(4) . ?
C29 C30 1.370(5) . ?
C29 H29 0.9300 . ?
C30 C31 1.373(5) . ?
C30 H30 0.9300 . ?
C31 C32 1.374(5) . ?
C31 H31 0.9300 . ?
C32 H32 0.9300 . ?
C33 C38 1.367(5) . ?
C33 C34 1.373(5) . ?
C34 C35 1.383(5) . ?
C34 H34 0.9300 . ?
C35 C36 1.352(5) . ?
C35 H35 0.9300 . ?
C36 C37 1.373(5) . ?
C36 H36 0.9300 . ?
C37 C38 1.375(5) . ?
C37 H37 0.9300 . ?
C38 H38 0.9300 . ?
C39 C40 1.369(5) . ?
C39 C44 1.379(5) . ?
C40 C41 1.384(5) . ?
C40 H40 0.9300 . ?
C41 C42 1.369(6) . ?
C41 H41 0.9300 . ?
C42 C43 1.361(6) . ?
C42 H42 0.9300 . ?
C43 C44 1.376(5) . ?
C43 H43 0.9300 . ?
C44 H44 0.9300 . ?

loop_
_geom_torsion_atom_site_label_1
_geom_torsion_atom_site_label_2
_geom_torsion_atom_site_label_3
_geom_torsion_atom_site_label_4
_geom_torsion
_geom_torsion_site_symmetry_1
_geom_torsion_site_symmetry_2
_geom_torsion_site_symmetry_3
_geom_torsion_site_symmetry_4
_geom_torsion_publ_flag
O4 S2 N1 C1 170.4(2) . . . . ?
O3 S2 N1 C1 41.9(2) . . . . ?
C17 S2 N1 C1 -72.9(2) . . . . ?
O4 S2 N1 S1 -13.0(2) . . . . ?
O3 S2 N1 S1 -141.47(17) . . . . ?
C17 S2 N1 S1 103.8(2) . . . . ?
O1 S1 N1 C1 2.7(2) . . . . ?
O2 S1 N1 C1 130.8(2) . . . . ?
C11 S1 N1 C1 -112.2(2) . . . . ?
O1 S1 N1 S2 -173.87(17) . . . . ?
O2 S1 N1 S2 -45.8(2) . . . . ?
C11 S1 N1 S2 71.2(2) . . . . ?
O6 S3 N2 C23 117.8(3) . . . . ?
O5 S3 N2 C23 -11.2(3) . . . . ?
C33 S3 N2 C23 -123.9(2) . . . . ?
O6 S3 N2 S4 -54.4(2) . . . . ?
O5 S3 N2 S4 176.57(18) . . . . ?
C33 S3 N2 S4 63.9(2) . . . . ?
O7 S4 N2 C23 53.5(3) . . . . ?
O8 S4 N2 C23 -178.0(2) . . . . ?
C39 S4 N2 C23 -61.5(3) . . . . ?
O7 S4 N2 S3 -133.9(2) . . . . ?
O8 S4 N2 S3 -5.4(2) . . . . ?
C39 S4 N2 S3 111.1(2) . . . . ?
S2 N1 C1 C6 -122.1(2) . . . . ?
S1 N1 C1 C6 61.2(3) . . . . ?
S2 N1 C1 C2 107.2(3) . . . . ?
S1 N1 C1 C2 -69.5(3) . . . . ?
N1 C1 C2 F1 -83.3(3) . . . . ?
C6 C1 C2 F1 148.0(3) . . . . ?
N1 C1 C2 C3 157.6(3) . . . . ?
C6 C1 C2 C3 28.9(4) . . . . ?
F1 C2 C3 C4 -176.6(3) . . . . ?
C1 C2 C3 C4 -58.4(4) . . . . ?
C2 C3 C4 C5 57.9(4) . . . . ?
C3 C4 C5 C10 150.2(3) . . . . ?
C3 C4 C5 C6 -28.5(5) . . . . ?
C10 C5 C6 C7 -2.4(5) . . . . ?
C4 C5 C6 C7 176.3(3) . . . . ?
C10 C5 C6 C1 -179.6(3) . . . . ?
C4 C5 C6 C1 -0.9(5) . . . . ?
N1 C1 C6 C7 54.8(4) . . . . ?
C2 C1 C6 C7 -176.4(3) . . . . ?
N1 C1 C6 C5 -127.9(3) . . . . ?
C2 C1 C6 C5 0.9(5) . . . . ?
C5 C6 C7 C8 2.6(5) . . . . ?
C1 C6 C7 C8 179.9(3) . . . . ?
C6 C7 C8 C9 -0.5(6) . . . . ?
C7 C8 C9 C10 -1.7(7) . . . . ?
C8 C9 C10 C5 1.9(6) . . . . ?
C6 C5 C10 C9 0.2(6) . . . . ?
C4 C5 C10 C9 -178.5(4) . . . . ?
O1 S1 C11 C16 149.7(3) . . . . ?
O2 S1 C11 C16 18.2(3) . . . . ?
N1 S1 C11 C16 -98.6(3) . . . . ?
O1 S1 C11 C12 -25.6(3) . . . . ?
O2 S1 C11 C12 -157.1(3) . . . . ?
N1 S1 C11 C12 86.1(3) . . . . ?
C16 C11 C12 C13 3.0(5) . . . . ?
S1 C11 C12 C13 178.3(3) . . . . ?
C11 C12 C13 C14 -2.8(6) . . . . ?
C12 C13 C14 C15 1.1(6) . . . . ?
C13 C14 C15 C16 0.4(6) . . . . ?
C14 C15 C16 C11 -0.1(6) . . . . ?
C12 C11 C16 C15 -1.5(5) . . . . ?
S1 C11 C16 C15 -176.8(3) . . . . ?
O4 S2 C17 C18 58.7(3) . . . . ?
O3 S2 C17 C18 -168.7(3) . . . . ?
N1 S2 C17 C18 -54.9(3) . . . . ?
O4 S2 C17 C22 -122.9(3) . . . . ?
O3 S2 C17 C22 9.7(3) . . . . ?
N1 S2 C17 C22 123.4(3) . . . . ?
C22 C17 C18 C19 0.1(6) . . . . ?
S2 C17 C18 C19 178.4(3) . . . . ?
C17 C18 C19 C20 0.2(6) . . . . ?
C18 C19 C20 C21 0.3(6) . . . . ?
C19 C20 C21 C22 -1.0(6) . . . . ?
C20 C21 C22 C17 1.2(6) . . . . ?
C18 C17 C22 C21 -0.7(5) . . . . ?
S2 C17 C22 C21 -179.1(3) . . . . ?
S3 N2 C23 C28 77.5(3) . . . . ?
S4 N2 C23 C28 -109.9(3) . . . . ?
S3 N2 C23 C24 -53.1(3) . . . . ?
S4 N2 C23 C24 119.5(3) . . . . ?
N2 C23 C24 F2 -58.6(3) . . . . ?
C28 C23 C24 F2 169.9(3) . . . . ?
N2 C23 C24 C25 -179.7(3) . . . . ?
C28 C23 C24 C25 48.7(4) . . . . ?
F2 C24 C25 C26 176.4(3) . . . . ?
C23 C24 C25 C26 -63.8(4) . . . . ?
C24 C25 C26 C27 50.1(4) . . . . ?
C25 C26 C27 C32 158.1(3) . . . . ?
C25 C26 C27 C28 -22.9(5) . . . . ?
C32 C27 C28 C29 -0.6(5) . . . . ?
C26 C27 C28 C29 -179.7(3) . . . . ?
C32 C27 C28 C23 -173.2(3) . . . . ?
C26 C27 C28 C23 7.7(5) . . . . ?
N2 C23 C28 C27 -151.1(3) . . . . ?
C24 C23 C28 C27 -20.4(4) . . . . ?
N2 C23 C28 C29 36.4(4) . . . . ?
C24 C23 C28 C29 167.2(3) . . . . ?
C27 C28 C29 C30 1.2(5) . . . . ?
C23 C28 C29 C30 173.7(3) . . . . ?
C28 C29 C30 C31 -1.3(5) . . . . ?
C29 C30 C31 C32 1.0(6) . . . . ?
C30 C31 C32 C27 -0.5(6) . . . . ?
C28 C27 C32 C31 0.3(5) . . . . ?
C26 C27 C32 C31 179.4(3) . . . . ?
O6 S3 C33 C38 -165.1(3) . . . . ?
O5 S3 C33 C38 -34.2(3) . . . . ?
N2 S3 C33 C38 76.6(3) . . . . ?
O6 S3 C33 C34 7.3(4) . . . . ?
O5 S3 C33 C34 138.2(3) . . . . ?
N2 S3 C33 C34 -111.0(3) . . . . ?
C38 C33 C34 C35 -2.2(6) . . . . ?
S3 C33 C34 C35 -174.5(3) . . . . ?
C33 C34 C35 C36 1.0(6) . . . . ?
C34 C35 C36 C37 -0.1(6) . . . . ?
C35 C36 C37 C38 0.3(6) . . . . ?
C34 C33 C38 C37 2.4(5) . . . . ?
S3 C33 C38 C37 174.8(3) . . . . ?
C36 C37 C38 C33 -1.4(5) . . . . ?
O7 S4 C39 C40 162.3(3) . . . . ?
O8 S4 C39 C40 28.8(3) . . . . ?
N2 S4 C39 C40 -83.9(3) . . . . ?
O7 S4 C39 C44 -17.9(3) . . . . ?
O8 S4 C39 C44 -151.4(3) . . . . ?
N2 S4 C39 C44 95.9(3) . . . . ?
C44 C39 C40 C41 -0.2(5) . . . . ?
S4 C39 C40 C41 179.6(3) . . . . ?
C39 C40 C41 C42 -1.0(6) . . . . ?
C40 C41 C42 C43 1.2(6) . . . . ?
C41 C42 C43 C44 -0.3(6) . . . . ?
C42 C43 C44 C39 -0.8(6) . . . . ?
C40 C39 C44 C43 1.0(5) . . . . ?
S4 C39 C44 C43 -178.7(3) . . . . ?
